data_7231695
loop_
_publ_author_name
'He, Xiaohui'
'Tu, Guangshui'
'Zhang, Feng'
'Huang, Shengmei'
'Cheng, Changwen'
'Zhu, Chuanyi'
'Duan, Yapeng'
'Wang, Suli'
'Chen, Defu'

_publ_section_title
;
 Bis-(salicylaldehyde-benzhydrylimino)nickel complexes with different
 electron groups: crystal structure and their catalytic properties toward
 (co)polymerization of norbornene and 1-hexene
;
_journal_issue 63
_journal_name_full 'RSC Advances'
_journal_page_first 36298
_journal_paper_doi 10.1039/C8RA06561F
_journal_volume 8
_journal_year 2018
_chemical_formula_moiety 'C42 H38 N2 Ni O2'
_chemical_formula_sum 'C42 H38 N2 Ni O2'
_chemical_formula_weight 661.43
_chemical_name_systematic
; 
 ? 
;
_space_group_IT_number 14
_symmetry_cell_setting monoclinic
_symmetry_space_group_name_Hall '-P 2yn'
_symmetry_space_group_name_H-M 'P 1 21/n 1'
_atom_sites_solution_hydrogens geom
_atom_sites_solution_primary direct
_atom_sites_solution_secondary difmap
_audit_creation_method SHELXL-97
_audit_update_record
;
2018-05-18 deposited with the CCDC.
2018-10-19 downloaded from the CCDC.
;
_cell_angle_alpha 90.00
_cell_angle_beta 98.9180(10)
_cell_angle_gamma 90.00
_cell_formula_units_Z 2
_cell_length_a 7.6601(6)
_cell_length_b 13.1771(10)
_cell_length_c 16.4976(13)
_cell_measurement_reflns_used 5687
_cell_measurement_temperature 296(2)
_cell_measurement_theta_max 27.44
_cell_measurement_theta_min 2.50
_cell_volume 1645.1(2)
_computing_cell_refinement 'Bruker SMART'
_computing_data_collection 'Bruker SMART'
_computing_data_reduction 'Bruker SAINT'
_computing_molecular_graphics 'Bruker SHELXTL'
_computing_publication_material 'Bruker SHELXTL'
_computing_structure_refinement 'SHELXL-97 (Sheldrick, 1997)'
_computing_structure_solution 'SHELXS-97 (Sheldrick, 1990)'
_diffrn_ambient_temperature 296(2)
_diffrn_measured_fraction_theta_full 0.998
_diffrn_measured_fraction_theta_max 0.998
_diffrn_measurement_device_type 'CCD area detector'
_diffrn_measurement_method 'phi and omega scans'
_diffrn_radiation_monochromator graphite
_diffrn_radiation_source 'fine-focus sealed tube'
_diffrn_radiation_type MoK\a
_diffrn_radiation_wavelength 0.71073
_diffrn_reflns_av_R_equivalents 0.0347
_diffrn_reflns_av_sigmaI/netI 0.0304
_diffrn_reflns_limit_h_max 9
_diffrn_reflns_limit_h_min -9
_diffrn_reflns_limit_k_max 17
_diffrn_reflns_limit_k_min -15
_diffrn_reflns_limit_l_max 21
_diffrn_reflns_limit_l_min -21
_diffrn_reflns_number 14543
_diffrn_reflns_theta_full 27.59
_diffrn_reflns_theta_max 27.59
_diffrn_reflns_theta_min 2.50
_exptl_absorpt_coefficient_mu 0.630
_exptl_absorpt_correction_T_max 0.910
_exptl_absorpt_correction_T_min 0.860
_exptl_absorpt_correction_type multi-scan
_exptl_absorpt_process_details sadabs
_exptl_crystal_density_diffrn 1.335
_exptl_crystal_density_meas 0
_exptl_crystal_density_method 'not measured'
_exptl_crystal_F_000 696.0
_exptl_crystal_size_max 0.25
_exptl_crystal_size_mid 0.20
_exptl_crystal_size_min 0.15
_refine_diff_density_max 0.581
_refine_diff_density_min -0.724
_refine_diff_density_rms 0.063
_refine_ls_extinction_method none
_refine_ls_goodness_of_fit_ref 1.142
_refine_ls_hydrogen_treatment constr
_refine_ls_matrix_type full
_refine_ls_number_parameters 214
_refine_ls_number_reflns 3798
_refine_ls_number_restraints 0
_refine_ls_restrained_S_all 1.142
_refine_ls_R_factor_all 0.0544
_refine_ls_R_factor_gt 0.0423
_refine_ls_shift/su_max 0.001
_refine_ls_shift/su_mean 0.000
_refine_ls_structure_factor_coef Fsqd
_refine_ls_weighting_details 'calc w=1/[\s^2^(Fo^2^)+(0.1000P)^2^+0.0000P] where P=(Fo^2^+2Fc^2^)/3'
_refine_ls_weighting_scheme calc
_refine_ls_wR_factor_gt 0.1371
_refine_ls_wR_factor_ref 0.1499
_reflns_number_gt 3058
_reflns_number_total 3798
_reflns_threshold_expression >2sigma(I)
_cod_data_source_file c8ra06561f2.cif
_cod_data_source_block t_CCDC1
_cod_depositor_comments
;
The following automatic conversions were performed:

'_symmetry_cell_setting' value 'Monoclinic' changed to 'monoclinic'
according to
/home/data/users/saulius/crontab/automatic-downloads/rss-feeds/RSC/lib/dictionaries/cif_core.dic
dictionary named 'cif_core.dic' version 2.4.2 from 2011-04-26.

Automatic conversion script
Id: cif_fix_values 4973 2017-02-22 13:04:09Z antanas 
;
_cod_original_sg_symbol_Hall '-P 2yn  '
_cod_original_sg_symbol_H-M 'P2(1)/n  '
_cod_database_code 7231695

loop_
_symmetry_equiv_pos_as_xyz
'x, y, z'
'-x+1/2, y+1/2, -z+1/2'
'-x, -y, -z'
'x-1/2, -y-1/2, z-1/2'

loop_
_atom_site_label
_atom_site_type_symbol
_atom_site_fract_x
_atom_site_fract_y
_atom_site_fract_z
_atom_site_U_iso_or_equiv
_atom_site_adp_type
_atom_site_occupancy
_atom_site_symmetry_multiplicity
_atom_site_calc_flag
_atom_site_refinement_flags
Ni1 Ni 1.0000 1.0000 0.0000 0.03043(15) Uani 1 2 d S
O1 O 0.86651(19) 1.10708(11) 0.02891(10) 0.0407(4) Uani 1 1 d .
N1 N 0.9131(2) 0.91140(13) 0.07761(10) 0.0342(4) Uani 1 1 d .
C1 C 1.3824(4) 0.8982(2) 0.33136(18) 0.0632(7) Uani 1 1 d .
H1A H 1.4634 0.9146 0.3775 0.076 Uiso 1 1 calc R
C2 C 1.3972(4) 0.8082(2) 0.2909(2) 0.0684(8) Uani 1 1 d .
H2A H 1.4870 0.7628 0.3104 0.082 Uiso 1 1 calc R
C3 C 1.2781(4) 0.7849(2) 0.22105(17) 0.0572(7) Uani 1 1 d .
H3A H 1.2896 0.7241 0.1937 0.069 Uiso 1 1 calc R
C4 C 1.1422(3) 0.85125(16) 0.19138(13) 0.0395(5) Uani 1 1 d .
C5 C 1.1284(3) 0.94050(19) 0.23352(16) 0.0512(6) Uani 1 1 d .
H5A H 1.0380 0.9860 0.2151 0.061 Uiso 1 1 calc R
C6 C 1.2488(4) 0.9631(3) 0.30354(18) 0.0640(7) Uani 1 1 d .
H6A H 1.2376 1.0234 0.3315 0.077 Uiso 1 1 calc R
C7 C 1.0193(3) 0.82196(15) 0.11316(13) 0.0371(4) Uani 1 1 d .
H7A H 1.0962 0.8037 0.0731 0.045 Uiso 1 1 calc R
C8 C 0.7551(4) 0.5813(2) 0.0605(2) 0.0645(7) Uani 1 1 d .
H8A H 0.7248 0.5398 0.0149 0.077 Uiso 1 1 calc R
C9 C 0.6977(4) 0.5580(2) 0.1332(2) 0.0657(8) Uani 1 1 d .
H9A H 0.6259 0.5018 0.1367 0.079 Uiso 1 1 calc R
C10 C 0.7472(4) 0.6182(2) 0.20053(18) 0.0635(7) Uani 1 1 d .
H10A H 0.7106 0.6016 0.2500 0.076 Uiso 1 1 calc R
C11 C 0.8507(4) 0.70327(19) 0.19595(15) 0.0512(6) Uani 1 1 d .
H11A H 0.8822 0.7436 0.2422 0.061 Uiso 1 1 calc R
C12 C 0.9082(3) 0.72904(15) 0.12252(13) 0.0389(5) Uani 1 1 d .
C13 C 0.8586(3) 0.66708(18) 0.05532(16) 0.0508(6) Uani 1 1 d .
H13A H 0.8951 0.6831 0.0057 0.061 Uiso 1 1 calc R
C14 C 0.6754(4) 1.28979(19) 0.0241(2) 0.0631(7) Uani 1 1 d .
H14A H 0.5904 1.3423 0.0283 0.095 Uiso 1 1 calc R
H14B H 0.6888 1.2810 -0.0324 0.095 Uiso 1 1 calc R
H14C H 0.7870 1.3084 0.0554 0.095 Uiso 1 1 calc R
C15 C 0.6124(3) 1.19176(16) 0.05693(13) 0.0402(5) Uani 1 1 d .
C16 C 0.4524(3) 1.18737(18) 0.08641(15) 0.0461(5) Uani 1 1 d .
H16A H 0.3851 1.2462 0.0861 0.055 Uiso 1 1 calc R
C17 C 0.3890(3) 1.0985(2) 0.11640(15) 0.0488(6) Uani 1 1 d .
H17A H 0.2801 1.0976 0.1347 0.059 Uiso 1 1 calc R
C18 C 0.4889(3) 1.01283(17) 0.11864(16) 0.0436(5) Uani 1 1 d .
H18A H 0.4484 0.9532 0.1394 0.052 Uiso 1 1 calc R
C19 C 0.6534(3) 1.01337(15) 0.08979(14) 0.0357(5) Uani 1 1 d .
C20 C 0.7143(3) 1.10295(15) 0.05732(12) 0.0337(4) Uani 1 1 d .
C21 C 0.7617(3) 0.92535(16) 0.10190(13) 0.0366(4) Uani 1 1 d .
H21A H 0.7829 0.9142 0.1607 0.044 Uiso 1 1 calc R
H21B H 0.6875 0.8697 0.0787 0.044 Uiso 1 1 calc R

loop_
_atom_site_aniso_label
_atom_site_aniso_U_11
_atom_site_aniso_U_22
_atom_site_aniso_U_33
_atom_site_aniso_U_23
_atom_site_aniso_U_13
_atom_site_aniso_U_12
Ni1 0.0314(2) 0.0276(2) 0.0336(2) 0.00522(12) 0.00933(15) 0.00014(12)
O1 0.0412(8) 0.0322(8) 0.0533(9) 0.0061(6) 0.0213(7) 0.0033(6)
N1 0.0355(8) 0.0303(8) 0.0374(9) 0.0084(7) 0.0075(7) 0.0003(7)
C1 0.0543(15) 0.0738(19) 0.0568(15) 0.0104(14) -0.0059(12) -0.0176(13)
C2 0.0491(15) 0.0721(19) 0.0780(19) 0.0235(16) -0.0091(13) 0.0046(13)
C3 0.0571(15) 0.0454(14) 0.0657(16) 0.0074(12) -0.0011(12) 0.0077(11)
C4 0.0361(10) 0.0383(11) 0.0449(11) 0.0108(9) 0.0094(8) -0.0029(9)
C5 0.0501(13) 0.0486(15) 0.0546(14) -0.0007(11) 0.0067(11) 0.0028(10)
C6 0.0731(19) 0.0590(16) 0.0582(16) -0.0047(14) 0.0045(14) -0.0074(15)
C7 0.0428(11) 0.0303(10) 0.0392(10) 0.0074(8) 0.0097(8) 0.0036(8)
C8 0.0683(17) 0.0489(15) 0.0746(19) -0.0117(13) 0.0055(14) -0.0079(13)
C9 0.0637(17) 0.0434(15) 0.089(2) 0.0115(14) 0.0084(15) -0.0108(12)
C10 0.0699(17) 0.0581(17) 0.0634(17) 0.0217(13) 0.0130(13) -0.0144(13)
C11 0.0652(15) 0.0451(13) 0.0428(12) 0.0112(10) 0.0072(11) -0.0094(11)
C12 0.0452(11) 0.0308(10) 0.0406(11) 0.0088(8) 0.0066(9) 0.0022(8)
C13 0.0603(14) 0.0451(13) 0.0473(12) 0.0001(10) 0.0093(11) 0.0009(11)
C14 0.0597(16) 0.0370(13) 0.098(2) 0.0078(13) 0.0303(15) 0.0096(11)
C15 0.0410(11) 0.0385(11) 0.0418(11) -0.0020(9) 0.0089(8) 0.0029(9)
C16 0.0410(11) 0.0486(13) 0.0496(12) -0.0013(10) 0.0097(9) 0.0108(10)
C17 0.0336(10) 0.0626(15) 0.0530(13) -0.0017(11) 0.0154(9) 0.0022(10)
C18 0.0397(12) 0.0492(14) 0.0444(12) 0.0057(9) 0.0143(10) -0.0018(9)
C19 0.0336(10) 0.0404(12) 0.0337(10) 0.0030(8) 0.0076(8) -0.0004(8)
C20 0.0334(9) 0.0352(10) 0.0332(9) 0.0018(8) 0.0072(7) -0.0016(8)
C21 0.0399(10) 0.0370(11) 0.0340(10) 0.0057(8) 0.0090(8) -0.0021(8)

loop_
_atom_type_symbol
_atom_type_description
_atom_type_scat_dispersion_real
_atom_type_scat_dispersion_imag
_atom_type_scat_source
C C 0.0033 0.0016 'International Tables Vol C Tables 4.2.6.8 and 6.1.1.4'
H H 0.0000 0.0000 'International Tables Vol C Tables 4.2.6.8 and 6.1.1.4'
N N 0.0061 0.0033 'International Tables Vol C Tables 4.2.6.8 and 6.1.1.4'
O O 0.0106 0.0060 'International Tables Vol C Tables 4.2.6.8 and 6.1.1.4'
Ni Ni 0.3393 1.1124 'International Tables Vol C Tables 4.2.6.8 and 6.1.1.4'

loop_
_geom_angle_atom_site_label_1
_geom_angle_atom_site_label_2
_geom_angle_atom_site_label_3
_geom_angle
_geom_angle_site_symmetry_1
_geom_angle_site_symmetry_3
O1 Ni1 O1 180.00(9) 3_775 .
O1 Ni1 N1 88.33(7) 3_775 .
O1 Ni1 N1 91.67(7) . .
O1 Ni1 N1 91.67(7) 3_775 3_775
O1 Ni1 N1 88.33(7) . 3_775
N1 Ni1 N1 180.00(8) . 3_775
C20 O1 Ni1 127.81(13) . .
C21 N1 C7 116.59(16) . .
C21 N1 Ni1 122.49(14) . .
C7 N1 Ni1 120.92(13) . .
C6 C1 C2 119.6(3) . .
C6 C1 H1A 120.2 . .
C2 C1 H1A 120.2 . .
C1 C2 C3 120.0(2) . .
C1 C2 H2A 120.0 . .
C3 C2 H2A 120.0 . .
C4 C3 C2 120.9(3) . .
C4 C3 H3A 119.5 . .
C2 C3 H3A 119.5 . .
C5 C4 C3 118.1(2) . .
C5 C4 C7 123.86(19) . .
C3 C4 C7 118.0(2) . .
C4 C5 C6 120.5(2) . .
C4 C5 H5A 119.8 . .
C6 C5 H5A 119.8 . .
C1 C6 C5 120.8(3) . .
C1 C6 H6A 119.6 . .
C5 C6 H6A 119.6 . .
N1 C7 C12 113.33(16) . .
N1 C7 C4 111.02(17) . .
C12 C7 C4 113.70(17) . .
N1 C7 H7A 106.0 . .
C12 C7 H7A 106.0 . .
C4 C7 H7A 106.0 . .
C9 C8 C13 119.8(3) . .
C9 C8 H8A 120.1 . .
C13 C8 H8A 120.1 . .
C10 C9 C8 119.5(2) . .
C10 C9 H9A 120.2 . .
C8 C9 H9A 120.2 . .
C9 C10 C11 121.0(3) . .
C9 C10 H10A 119.5 . .
C11 C10 H10A 119.5 . .
C10 C11 C12 120.4(2) . .
C10 C11 H11A 119.8 . .
C12 C11 H11A 119.8 . .
C13 C12 C11 118.0(2) . .
C13 C12 C7 119.0(2) . .
C11 C12 C7 123.0(2) . .
C12 C13 C8 121.3(2) . .
C12 C13 H13A 119.4 . .
C8 C13 H13A 119.4 . .
C15 C14 H14A 109.5 . .
C15 C14 H14B 109.5 . .
H14A C14 H14B 109.5 . .
C15 C14 H14C 109.5 . .
H14A C14 H14C 109.5 . .
H14B C14 H14C 109.5 . .
C16 C15 C20 118.9(2) . .
C16 C15 C14 120.7(2) . .
C20 C15 C14 120.4(2) . .
C17 C16 C15 122.5(2) . .
C17 C16 H16A 118.8 . .
C15 C16 H16A 118.8 . .
C18 C17 C16 118.9(2) . .
C18 C17 H17A 120.5 . .
C16 C17 H17A 120.5 . .
C17 C18 C19 120.9(2) . .
C17 C18 H18A 119.6 . .
C19 C18 H18A 119.6 . .
C20 C19 C18 119.89(19) . .
C20 C19 C21 121.2(2) . .
C18 C19 C21 118.65(19) . .
O1 C20 C19 122.17(19) . .
O1 C20 C15 118.89(18) . .
C19 C20 C15 118.91(18) . .
N1 C21 C19 127.02(19) . .
N1 C21 H21A 105.6 . .
C19 C21 H21A 105.6 . .
N1 C21 H21B 105.6 . .
C19 C21 H21B 105.6 . .
H21A C21 H21B 106.1 . .

loop_
_geom_bond_atom_site_label_1
_geom_bond_atom_site_label_2
_geom_bond_distance
_geom_bond_site_symmetry_2
Ni1 O1 1.8480(14) 3_775
Ni1 O1 1.8480(14) .
Ni1 N1 1.9261(16) .
Ni1 N1 1.9261(16) 3_775
O1 C20 1.323(2) .
N1 C21 1.298(3) .
N1 C7 1.499(2) .
C1 C6 1.358(4) .
C1 C2 1.374(4) .
C1 H1A 0.9300 .
C2 C3 1.389(4) .
C2 H2A 0.9300 .
C3 C4 1.389(3) .
C3 H3A 0.9300 .
C4 C5 1.379(3) .
C4 C7 1.524(3) .
C5 C6 1.394(4) .
C5 H5A 0.9300 .
C6 H6A 0.9300 .
C7 C12 1.513(3) .
C7 H7A 0.9800 .
C8 C9 1.375(4) .
C8 C13 1.391(4) .
C8 H8A 0.9300 .
C9 C10 1.369(4) .
C9 H9A 0.9300 .
C10 C11 1.382(3) .
C10 H10A 0.9300 .
C11 C12 1.394(3) .
C11 H11A 0.9300 .
C12 C13 1.382(3) .
C13 H13A 0.9300 .
C14 C15 1.509(3) .
C14 H14A 0.9600 .
C14 H14B 0.9600 .
C14 H14C 0.9600 .
C15 C16 1.388(3) .
C15 C20 1.406(3) .
C16 C17 1.387(4) .
C16 H16A 0.9300 .
C17 C18 1.361(3) .
C17 H17A 0.9300 .
C18 C19 1.414(3) .
C18 H18A 0.9300 .
C19 C20 1.406(3) .
C19 C21 1.422(3) .
C21 H21A 0.9700 .
C21 H21B 0.9700 .
